data_4120168
loop_
_publ_author_name
'Javier Izquierdo'
'Ane Orue'
'Karl A. Scheidt'

_publ_section_title
;
 A Dual Lewis Base Activation Strategy for Enantioselective
 Carbene-Catalyzed Annulations
;
_journal_name_full 'Journal of the American Chemical Society'
_journal_page_first 10634
_journal_page_last 10637
_journal_paper_doi 10.1021/ja405833m
_journal_volume 135
_journal_year 2013
_chemical_absolute_configuration ad
_chemical_formula_moiety 'C16 H13 Br O2'
_chemical_formula_sum 'C16 H13 Br O2'
_chemical_formula_weight 317.17
_chemical_name_systematic
;
 ?
;
_space_group_crystal_system orthorhombic
_space_group_IT_number 19
_space_group_name_Hall 'P 2ac 2ab'
_space_group_name_H-M_alt 'P 21 21 21'
_symmetry_space_group_name_Hall 'P 2ac 2ab'
_symmetry_space_group_name_H-M 'P 21 21 21'
_atom_sites_solution_hydrogens geom
_atom_sites_solution_primary direct
_audit_creation_date 2013-02-21
_audit_creation_method
;
  Olex2 1.2
  (compiled Dec  5 2012 16:17:34, GUI svn.r4385)
;
_cell_angle_alpha 90
_cell_angle_beta 90
_cell_angle_gamma 90
_cell_formula_units_Z 4
_cell_length_a 6.8419(3)
_cell_length_b 8.8420(3)
_cell_length_c 22.3994(7)
_cell_measurement_reflns_used 3126
_cell_measurement_temperature 100(2)
_cell_measurement_theta_max 64.10
_cell_measurement_theta_min 5.38
_cell_volume 1355.08(9)
_computing_cell_refinement 'SAINT V7.23A (Bruker, 2005)'
_computing_data_collection 'APEX2 V2.1-4 (Bruker, 2007)'
_computing_data_reduction 'Bruker SAINT'
_computing_molecular_graphics
;
O. V. Dolomanov, L. J. Bourhis, R. J. Gildea, J. A. K. Howard and H. Puschmann,
OLEX2: a complete structure solution, refinement and analysis program.
J. Appl. Cryst. (2009). 42, 339-341.
;
_computing_publication_material
;
O. V. Dolomanov, L. J. Bourhis, R. J. Gildea, J. A. K. Howard and H. Puschmann,
OLEX2: a complete structure solution, refinement and analysis program.
J. Appl. Cryst. (2009). 42, 339-341.
;
_computing_structure_refinement
;
SHELXL, G.M. Sheldrick, Beta test 
;
_computing_structure_solution
;
SHELXT, G.M. Sheldrick, Beta test 
;
_diffrn_ambient_temperature 100.04
_diffrn_detector_area_resol_mean 8
_diffrn_measured_fraction_theta_full 0.908
_diffrn_measured_fraction_theta_max 0.972
_diffrn_measurement_device_type 'Bruker Kappa APEX CCD area detector'
_diffrn_measurement_method '\w and \f scans'
_diffrn_radiation_monochromator 'Quazar optics'
_diffrn_radiation_type CuK\a
_diffrn_radiation_wavelength 1.54178
_diffrn_reflns_av_R_equivalents 0.0427
_diffrn_reflns_av_unetI/netI 0.0422
_diffrn_reflns_Laue_measured_fraction_full 0.908
_diffrn_reflns_Laue_measured_fraction_max 0.972
_diffrn_reflns_limit_h_max 7
_diffrn_reflns_limit_h_min -7
_diffrn_reflns_limit_k_max 10
_diffrn_reflns_limit_k_min -10
_diffrn_reflns_limit_l_max 25
_diffrn_reflns_limit_l_min -26
_diffrn_reflns_number 6870
_diffrn_reflns_point_group_measured_fraction_full 0.903
_diffrn_reflns_point_group_measured_fraction_max 0.970
_diffrn_reflns_theta_full 67.679
_diffrn_reflns_theta_max 64.718
_diffrn_reflns_theta_min 5.378
_diffrn_source microsource
_diffrn_standards_number 0
_exptl_absorpt_coefficient_mu 4.090
_exptl_absorpt_correction_T_max 0.7525
_exptl_absorpt_correction_T_min 0.6790
_exptl_absorpt_correction_type multi-scan
_exptl_absorpt_process_details
;
SADABS-2008/1 (Bruker,2008) was used for absorption correction.
wR2(int) was 0.0630 before and 0.0461 after correction.
The Ratio of minimum to maximum transmission is 0.9023.
The \l/2 correction factor is 0.0015.
;
_exptl_crystal_colour colourless
_exptl_crystal_density_diffrn 1.555
_exptl_crystal_description needle
_exptl_crystal_F_000 640
_exptl_crystal_size_max 0.166
_exptl_crystal_size_mid 0.052
_exptl_crystal_size_min 0.008
_refine_diff_density_max 0.494
_refine_diff_density_min -0.322
_refine_diff_density_rms 0.067
_refine_ls_abs_structure_details
;
 Flack x determined using 732 quotients [(I+)-(I-)]/[(I+)+(I-)]
 (Parsons and Flack (2004), Acta Cryst. A60, s61).
;
_refine_ls_abs_structure_Flack 0.01(3)
_refine_ls_extinction_method none
_refine_ls_goodness_of_fit_ref 1.015
_refine_ls_hydrogen_treatment constr
_refine_ls_matrix_type full
_refine_ls_number_parameters 172
_refine_ls_number_reflns 2217
_refine_ls_number_restraints 0
_refine_ls_restrained_S_all 1.015
_refine_ls_R_factor_all 0.0410
_refine_ls_R_factor_gt 0.0333
_refine_ls_shift/su_max 0.001
_refine_ls_shift/su_mean 0.000
_refine_ls_structure_factor_coef Fsqd
_refine_ls_weighting_details
;
 w=1/[\s^2^(Fo^2^)+(0.0421P)^2^]
 where P=(Fo^2^+2Fc^2^)/3
;
_refine_ls_weighting_scheme calc
_refine_ls_wR_factor_gt 0.0737
_refine_ls_wR_factor_ref 0.0768
_reflns_Friedel_coverage 0.684
_reflns_Friedel_fraction_full 0.896
_reflns_Friedel_fraction_max 0.968
_reflns_number_gt 1939
_reflns_number_total 2217
_reflns_threshold_expression 'I > 2\s(I)'
_cod_data_source_file ja405833m_si_003.cif
_cod_data_source_block n2470
_cod_database_code 4120168
_olex2_refinement_description
;
1. Fixed Uiso
 At 1.2 times of:
  {H16A,H16B} of C16, H14 of C14, H13 of C13, H12 of C12, H11 of C11, {H8A,
  H8B} of C8, H7 of C7, H6 of C6, H2 of C2, H3 of C3, H5 of C5
2.a Ternary CH refined with riding coordinates:
 C7(H7)
2.b Secondary CH2 refined with riding coordinates:
 C8(H8A,H8B), C16(H16A,H16B)
2.c Aromatic/amide H refined with riding coordinates:
 C2(H2), C3(H3), C5(H5), C6(H6), C11(H11), C12(H12), C13(H13), C14(H14)
;
_shelx_estimated_absorpt_t_max 0.968
_shelx_estimated_absorpt_t_min 0.550
_shelx_space_group_comment
;
The symmetry employed for this shelxl refinement is uniquely defined
by the following loop, which should always be used as a source of
symmetry information in preference to the above space-group names.
They are only intended as comments.
;
_shelxl_version_number 2012-9

loop_
_space_group_symop_operation_xyz
'x, y, z'
'-x+1/2, -y, z+1/2'
'x+1/2, -y+1/2, -z'
'-x, y+1/2, -z+1/2'

loop_
_atom_site_label
_atom_site_type_symbol
_atom_site_fract_x
_atom_site_fract_y
_atom_site_fract_z
_atom_site_U_iso_or_equiv
_atom_site_adp_type
_atom_site_occupancy
_atom_site_site_symmetry_order
_atom_site_calc_flag
_atom_site_refinement_flags_posn
_atom_site_refinement_flags_adp
Br1 Br 1.01948(8) 0.93215(5) 0.74765(2) 0.03308(19) Uani 1 1 d . .
O1 O 0.6480(5) 0.4451(4) 0.43826(15) 0.0326(8) Uani 1 1 d . .
O2 O 0.4926(7) 0.4865(4) 0.52199(16) 0.0426(10) Uani 1 1 d . .
C1 C 1.0080(9) 0.7912(5) 0.68294(19) 0.0246(11) Uani 1 1 d . .
C2 C 0.8297(8) 0.7371(6) 0.6646(2) 0.0260(12) Uani 1 1 d . .
H2 H 0.7130 0.7677 0.6841 0.031 Uiso 1 1 calc R U
C3 C 0.8232(8) 0.6366(6) 0.6167(2) 0.0245(12) Uani 1 1 d . .
H3 H 0.7005 0.5991 0.6035 0.029 Uiso 1 1 calc R U
C4 C 0.9916(8) 0.5905(5) 0.58813(18) 0.0221(10) Uani 1 1 d . .
C5 C 1.1696(8) 0.6462(6) 0.6084(2) 0.0267(12) Uani 1 1 d . .
H5 H 1.2869 0.6149 0.5893 0.032 Uiso 1 1 calc R U
C6 C 1.1796(8) 0.7472(6) 0.6562(2) 0.0294(13) Uani 1 1 d . .
H6 H 1.3018 0.7846 0.6699 0.035 Uiso 1 1 calc R U
C7 C 0.9928(8) 0.4842(5) 0.53441(18) 0.0224(10) Uani 1 1 d . .
H7 H 1.1113 0.4187 0.5380 0.027 Uiso 1 1 calc R U
C8 C 0.8136(8) 0.3785(5) 0.5313(2) 0.0259(11) Uani 1 1 d . .
H8A H 0.8532 0.2833 0.5115 0.031 Uiso 1 1 calc R U
H8B H 0.7732 0.3530 0.5726 0.031 Uiso 1 1 calc R U
C9 C 0.6409(8) 0.4421(6) 0.4989(2) 0.0315(12) Uani 1 1 d . .
C10 C 0.8180(8) 0.4053(6) 0.4068(2) 0.0278(12) Uani 1 1 d . .
C11 C 0.7976(10) 0.3070(6) 0.3600(2) 0.0344(14) Uani 1 1 d . .
H11 H 0.6740 0.2634 0.3513 0.041 Uiso 1 1 calc R U
C12 C 0.9582(9) 0.2722(6) 0.3258(2) 0.0354(13) Uani 1 1 d . .
H12 H 0.9463 0.2034 0.2935 0.042 Uiso 1 1 calc R U
C13 C 1.1355(9) 0.3368(6) 0.3384(2) 0.0321(13) Uani 1 1 d . .
H13 H 1.2454 0.3143 0.3141 0.039 Uiso 1 1 calc R U
C14 C 1.1557(7) 0.4352(6) 0.3866(2) 0.0262(11) Uani 1 1 d . .
H14 H 1.2800 0.4778 0.3953 0.031 Uiso 1 1 calc R U
C15 C 0.9966(8) 0.4714(5) 0.42195(18) 0.0226(10) Uani 1 1 d . .
C16 C 1.0125(9) 0.5742(5) 0.47570(18) 0.0227(10) Uani 1 1 d . .
H16A H 0.9086 0.6520 0.4738 0.027 Uiso 1 1 calc R U
H16B H 1.1404 0.6266 0.4750 0.027 Uiso 1 1 calc R U

loop_
_atom_site_aniso_label
_atom_site_aniso_U_11
_atom_site_aniso_U_22
_atom_site_aniso_U_33
_atom_site_aniso_U_23
_atom_site_aniso_U_13
_atom_site_aniso_U_12
Br1 0.0453(3) 0.0271(3) 0.0268(3) -0.0046(2) -0.0013(3) 0.0014(2)
O1 0.0163(19) 0.039(2) 0.043(2) -0.0090(18) 0.0000(16) 0.0015(17)
O2 0.018(2) 0.050(2) 0.059(2) -0.0221(18) 0.007(2) -0.007(2)
C1 0.033(3) 0.020(2) 0.021(2) -0.0012(17) -0.003(3) 0.003(3)
C2 0.027(3) 0.023(3) 0.027(3) -0.001(2) 0.007(2) 0.006(2)
C3 0.021(3) 0.023(3) 0.030(3) 0.000(2) 0.000(2) -0.001(2)
C4 0.023(3) 0.019(2) 0.024(2) 0.0055(17) 0.003(2) 0.006(2)
C5 0.021(3) 0.026(3) 0.033(3) 0.001(2) 0.007(2) 0.000(2)
C6 0.024(3) 0.029(3) 0.035(3) 0.003(3) 0.000(2) -0.001(2)
C7 0.020(3) 0.024(2) 0.024(2) 0.0031(17) -0.001(2) 0.004(2)
C8 0.026(3) 0.020(2) 0.031(3) -0.001(2) 0.012(2) -0.004(2)
C9 0.021(3) 0.029(3) 0.045(3) -0.011(3) 0.008(2) -0.012(3)
C10 0.025(3) 0.029(3) 0.029(3) 0.004(2) -0.002(2) 0.001(2)
C11 0.035(4) 0.033(3) 0.035(3) 0.002(2) -0.008(3) -0.005(3)
C12 0.040(4) 0.037(3) 0.028(3) -0.004(2) -0.004(3) 0.001(3)
C13 0.033(4) 0.039(3) 0.024(3) 0.008(3) 0.009(2) 0.010(3)
C14 0.022(3) 0.030(3) 0.027(2) 0.009(3) 0.002(2) 0.002(2)
C15 0.020(3) 0.023(2) 0.024(2) 0.0044(17) -0.004(2) 0.002(2)
C16 0.022(3) 0.020(2) 0.027(2) 0.0020(18) 0.000(2) -0.004(3)

loop_
_atom_type_symbol
_atom_type_description
_atom_type_scat_dispersion_real
_atom_type_scat_dispersion_imag
_atom_type_scat_source
C C 0.0181 0.0091 'International Tables Vol C Tables 4.2.6.8 and 6.1.1.4'
H H 0.0000 0.0000 'International Tables Vol C Tables 4.2.6.8 and 6.1.1.4'
O O 0.0492 0.0322 'International Tables Vol C Tables 4.2.6.8 and 6.1.1.4'
Br Br -0.6763 1.2805 'International Tables Vol C Tables 4.2.6.8 and 6.1.1.4'

loop_
_geom_angle_atom_site_label_1
_geom_angle_atom_site_label_2
_geom_angle_atom_site_label_3
_geom_angle
C9 O1 C10 121.7(4)
C2 C1 Br1 119.4(4)
C2 C1 C6 122.0(4)
C6 C1 Br1 118.6(4)
C1 C2 H2 120.6
C1 C2 C3 118.7(5)
C3 C2 H2 120.6
C2 C3 H3 119.4
C4 C3 C2 121.2(5)
C4 C3 H3 119.4
C3 C4 C5 118.4(4)
C3 C4 C7 123.5(5)
C5 C4 C7 118.1(5)
C4 C5 H5 119.3
C4 C5 C6 121.3(5)
C6 C5 H5 119.3
C1 C6 C5 118.3(5)
C1 C6 H6 120.9
C5 C6 H6 120.9
C4 C7 H7 107.3
C4 C7 C8 113.8(4)
C4 C7 C16 110.8(3)
C8 C7 H7 107.3
C16 C7 H7 107.3
C16 C7 C8 110.1(4)
C7 C8 H8A 108.5
C7 C8 H8B 108.5
H8A C8 H8B 107.5
C9 C8 C7 115.0(4)
C9 C8 H8A 108.5
C9 C8 H8B 108.5
O1 C9 C8 117.6(4)
O2 C9 O1 116.8(5)
O2 C9 C8 125.5(5)
C11 C10 O1 117.3(5)
C11 C10 C15 122.7(5)
C15 C10 O1 119.9(4)
C10 C11 H11 120.4
C10 C11 C12 119.2(6)
C12 C11 H11 120.4
C11 C12 H12 120.0
C13 C12 C11 120.0(5)
C13 C12 H12 120.0
C12 C13 H13 119.7
C12 C13 C14 120.5(5)
C14 C13 H13 119.7
C13 C14 H14 119.7
C15 C14 C13 120.6(5)
C15 C14 H14 119.7
C10 C15 C16 120.5(5)
C14 C15 C10 116.9(4)
C14 C15 C16 122.6(5)
C7 C16 H16A 109.4
C7 C16 H16B 109.4
C15 C16 C7 111.2(3)
C15 C16 H16A 109.4
C15 C16 H16B 109.4
H16A C16 H16B 108.0

loop_
_geom_bond_atom_site_label_1
_geom_bond_atom_site_label_2
_geom_bond_distance
Br1 C1 1.913(4)
O1 C9 1.361(6)
O1 C10 1.405(6)
O2 C9 1.205(7)
C1 C2 1.373(8)
C1 C6 1.374(8)
C2 H2 0.9500
C2 C3 1.394(7)
C3 H3 0.9500
C3 C4 1.380(7)
C4 C5 1.390(7)
C4 C7 1.527(6)
C5 H5 0.9500
C5 C6 1.397(7)
C6 H6 0.9500
C7 H7 1.0000
C7 C8 1.543(7)
C7 C16 1.543(6)
C8 H8A 0.9900
C8 H8B 0.9900
C8 C9 1.496(8)
C10 C11 1.369(7)
C10 C15 1.396(8)
C11 H11 0.9500
C11 C12 1.374(9)
C12 H12 0.9500
C12 C13 1.370(8)
C13 H13 0.9500
C13 C14 1.393(7)
C14 H14 0.9500
C14 C15 1.384(7)
C15 C16 1.513(6)
C16 H16A 0.9900
C16 H16B 0.9900

loop_
_geom_torsion_atom_site_label_1
_geom_torsion_atom_site_label_2
_geom_torsion_atom_site_label_3
_geom_torsion_atom_site_label_4
_geom_torsion
Br1 C1 C2 C3 178.9(4)
Br1 C1 C6 C5 -179.0(4)
O1 C10 C11 C12 176.1(5)
O1 C10 C15 C14 -175.6(4)
O1 C10 C15 C16 5.9(7)
C1 C2 C3 C4 0.4(7)
C2 C1 C6 C5 1.0(7)
C2 C3 C4 C5 0.3(7)
C2 C3 C4 C7 -178.2(4)
C3 C4 C5 C6 -0.4(7)
C3 C4 C7 C8 -25.8(6)
C3 C4 C7 C16 98.9(5)
C4 C5 C6 C1 -0.2(7)
C4 C7 C8 C9 88.4(5)
C4 C7 C16 C15 -175.2(5)
C5 C4 C7 C8 155.7(4)
C5 C4 C7 C16 -79.7(5)
C6 C1 C2 C3 -1.1(7)
C7 C4 C5 C6 178.2(4)
C7 C8 C9 O1 76.2(6)
C7 C8 C9 O2 -106.4(6)
C8 C7 C16 C15 -48.4(6)
C9 O1 C10 C11 132.2(5)
C9 O1 C10 C15 -51.0(7)
C10 O1 C9 O2 175.8(4)
C10 O1 C9 C8 -6.5(7)
C10 C11 C12 C13 -0.7(8)
C10 C15 C16 C7 70.4(6)
C11 C10 C15 C14 1.0(7)
C11 C10 C15 C16 -177.5(5)
C11 C12 C13 C14 1.5(8)
C12 C13 C14 C15 -1.1(8)
C13 C14 C15 C10 -0.1(7)
C13 C14 C15 C16 178.3(4)
C14 C15 C16 C7 -108.0(5)
C15 C10 C11 C12 -0.6(8)
C16 C7 C8 C9 -36.7(5)
